data_4347931
loop_
_publ_author_name
'Aguirrechu-Comer\'on, Amagoia'
'Hern\'andez-Molina, Rita'
'Rodr\'iguez-Hern\'andez, Pl\'acida'
'Mu\~noz, Alfonso'
'Rodr\'iguez-Mendoza, Ulises R'
'Lav\'in, V\?\'ictor'
'Angel, Ross J.'
'Gonzalez-Platas, Javier'

_publ_section_title
;
 Experimental and ab Initio Study of
 Catena(bis(\m2-iodo)-6-methylquinoline-copper(I)) under Pressure:
 Synthesis, Crystal Structure, Electronic, and Luminescence Properties.
;
_journal_issue 15
_journal_name_full 'Inorganic chemistry'
_journal_page_first 7476
_journal_page_last 7484
_journal_paper_doi 10.1021/acs.inorgchem.6b00796
_journal_volume 55
_journal_year 2016
_chemical_formula_moiety 'C10 H9 Cu I N'
_chemical_formula_sum 'C10 H9 Cu I N'
_chemical_formula_weight 333.62
_space_group_crystal_system triclinic
_space_group_IT_number 2
_space_group_name_Hall '-P 1'
_space_group_name_H-M_alt 'P -1'
_atom_sites_solution_hydrogens geom
_atom_sites_solution_primary direct
_audit_creation_date 2016-03-11
_audit_creation_method
;
Olex2 1.2
(compiled 2016.02.19 svn.r3266 for OlexSys, GUI svn.r5155)
;
_cell_angle_alpha 87.95(3)
_cell_angle_beta 81.40(2)
_cell_angle_gamma 80.17(3)
_cell_formula_units_Z 2
_cell_length_a 4.4163(8)
_cell_length_b 9.983(4)
_cell_length_c 11.376(3)
_cell_measurement_reflns_used 1142
_cell_measurement_temperature 298(1)
_cell_measurement_theta_max 26.7120
_cell_measurement_theta_min 2.7120
_cell_volume 488.6(3)
_computing_cell_refinement 'CrysAlisPro 1.171.38.41l (Rigaku OD, 2015)'
_computing_data_collection 'CrysAlisPro 1.171.38.41l (Rigaku OD, 2015)'
_computing_data_reduction 'CrysAlisPro 1.171.38.41l (Rigaku OD, 2015)'
_computing_molecular_graphics 'Olex2 (Dolomanov et al., 2009)'
_computing_publication_material 'Olex2 (Dolomanov et al., 2009)'
_computing_structure_refinement 'ShelXL (Sheldrick, 2015)'
_computing_structure_solution 'ShelXT (Sheldrick, 2015)'
_diffrn_ambient_pressure 100(1)
_diffrn_ambient_temperature 298(1)
_diffrn_detector 'CCD plate'
_diffrn_detector_area_resol_mean 8.1268
_diffrn_detector_type EosS2
_diffrn_measured_fraction_theta_full 0.358
_diffrn_measured_fraction_theta_max 0.320
_diffrn_measurement_details
;
List of Runs (angles in degrees, time in seconds):

  # Type    Start    End  Width  t~exp~   \w     \q     \k     \f   Frames
--------------------------------------------------------------------------
  1  \w     11.00  52.00   0.50   10.00    --   26.32 -39.00  12.00   82
  2  \w     43.00  68.00   0.50   10.00    --   26.32 -81.00  29.00   50
  3  \w      5.00  31.00   0.50   10.00    --   26.32 -81.00  29.00   52
  4  \w     29.00  96.00   0.50   10.00    --   26.32-134.00  57.00  134
  5  \w     11.00  37.00   0.50   10.00    --  -27.10 -26.00   7.00   52
  6  \w    -11.00  14.00   0.50   10.00    --  -27.10 -81.00  29.00   50
  7  \w    -27.00  18.00   0.50   10.00    --  -27.10 -39.00  12.00   90
  8  \w    -34.00  31.00   0.50   10.00    --   26.32  26.00  -7.00  130
  9  \w    -10.00  22.00   0.50   10.00    --   26.32  53.00 -17.00   64
 10  \w    -25.00   4.00   0.50   10.00    --   26.32  97.00 -35.00   58
 11  \w    -46.00 -17.00   0.50   10.00    --   26.32 134.00 -57.00   58
 12  \w    -16.00  10.00   0.50   10.00    --  -27.10  67.00 -23.00   52
 13  \w    -48.00   7.00   0.50   10.00    --  -27.10  26.00  -7.00  110
 14  \w    -31.00  -5.00   0.50   10.00    --  -27.10 -26.00   7.00   52
 15  \w    -63.00 -38.00   0.50   10.00    --  -27.10  67.00 -23.00   50
;
_diffrn_measurement_device 'four-circle diffractometer'
_diffrn_measurement_device_type 'SuperNova, Dualflex, EosS2'
_diffrn_measurement_method '\w scans'
_diffrn_orient_matrix_type 'CrysAlisPro convention (1999,Acta A55,543-557)'
_diffrn_orient_matrix_UB_11 0.0186428000
_diffrn_orient_matrix_UB_12 0.0578852000
_diffrn_orient_matrix_UB_13 -0.0366264000
_diffrn_orient_matrix_UB_21 0.0020298000
_diffrn_orient_matrix_UB_22 -0.0389393000
_diffrn_orient_matrix_UB_23 -0.0511425000
_diffrn_orient_matrix_UB_31 -0.1636919000
_diffrn_orient_matrix_UB_32 0.0182603000
_diffrn_orient_matrix_UB_33 0.0044418000
_diffrn_radiation_monochromator graphite
_diffrn_radiation_probe x-ray
_diffrn_radiation_type MoK\a
_diffrn_radiation_wavelength 0.71073
_diffrn_reflns_av_R_equivalents 0.0509
_diffrn_reflns_av_unetI/netI 0.0528
_diffrn_reflns_Laue_measured_fraction_full 0.358
_diffrn_reflns_Laue_measured_fraction_max 0.320
_diffrn_reflns_limit_h_max 5
_diffrn_reflns_limit_h_min -5
_diffrn_reflns_limit_k_max 9
_diffrn_reflns_limit_k_min -9
_diffrn_reflns_limit_l_max 13
_diffrn_reflns_limit_l_min -13
_diffrn_reflns_number 2592
_diffrn_reflns_point_group_measured_fraction_full 0.358
_diffrn_reflns_point_group_measured_fraction_max 0.320
_diffrn_reflns_theta_full 25.242
_diffrn_reflns_theta_max 27.781
_diffrn_reflns_theta_min 1.811
_diffrn_source 'fine-focus sealed X-ray tube'
_diffrn_source_type 'Enhance (Mo) X-ray Source'
_exptl_absorpt_coefficient_mu 5.342
_exptl_absorpt_correction_T_max 1.00000
_exptl_absorpt_correction_T_min 0.29282
_exptl_absorpt_correction_type multi-scan
_exptl_absorpt_process_details
;
CrysAlisPro 1.171.38.41l (Rigaku Oxford Diffraction, 2015)
Empirical absorption correction using spherical harmonics,
 implemented in SCALE3 ABSPACK scaling algorithm.
;
_exptl_crystal_colour yellow
_exptl_crystal_colour_primary yellow
_exptl_crystal_density_diffrn 2.268
_exptl_crystal_description plate
_exptl_crystal_F_000 316
_exptl_crystal_size_max 0.172
_exptl_crystal_size_mid 0.075
_exptl_crystal_size_min 0.05
_refine_diff_density_max 0.623
_refine_diff_density_min -0.645
_refine_diff_density_rms 0.123
_refine_ls_extinction_coef 0.014(2)
_refine_ls_extinction_expression Fc^*^=kFc[1+0.001xFc^2^\l^3^/sin(2\q)]^-1/4^
_refine_ls_extinction_method 'SHELXL-2014/7 (Sheldrick 2014'
_refine_ls_goodness_of_fit_ref 1.080
_refine_ls_hydrogen_treatment constr
_refine_ls_matrix_type full
_refine_ls_number_parameters 65
_refine_ls_number_reflns 740
_refine_ls_number_restraints 0
_refine_ls_restrained_S_all 1.080
_refine_ls_R_factor_all 0.0584
_refine_ls_R_factor_gt 0.0443
_refine_ls_shift/su_max 0.000
_refine_ls_shift/su_mean 0.000
_refine_ls_structure_factor_coef Fsqd
_refine_ls_weighting_details 'w=1/[\s^2^(Fo^2^)+(0.0559P)^2^+0.1789P] where P=(Fo^2^+2Fc^2^)/3'
_refine_ls_weighting_scheme calc
_refine_ls_wR_factor_gt 0.1007
_refine_ls_wR_factor_ref 0.1085
_reflns_Friedel_coverage 0.000
_reflns_number_gt 614
_reflns_number_total 740
_reflns_threshold_expression 'I > 2\s(I)'
_cod_data_source_file ic6b00796_si_001.cif
_cod_data_source_block CuI_11_000GPa
_cod_database_code 4347931
_shelx_space_group_comment
;
The symmetry employed for this shelxl refinement is uniquely defined
by the following loop, which should always be used as a source of
symmetry information in preference to the above space-group names.
They are only intended as comments.
;
_reflns_odcompleteness_completeness 34.73
_reflns_odcompleteness_iscentric 1
_reflns_odcompleteness_theta 26.32
_olex2_refinement_description
;
1. Fixed Uiso
 At 1.2 times of:
  All C(H) groups
 At 1.5 times of:
  All C(H,H,H) groups
2.a Aromatic/amide H refined with riding coordinates:
 C1(H1), C8(H8), C5(H5), C2(H2), C7(H7), C3(H3)
2.b Idealised Me refined as rotating group:
 C10(H10A,H10B,H10C)
;
_shelx_shelxl_version_number 2014/7
_olex2_exptl_crystal_mounting_method Bragg-S
_olex2_submission_special_instructions 'No special instructions were received'
_oxdiff_exptl_absorpt_empirical_details
;
Empirical correction (ABSPACK) includes:
- Absorption correction using spherical harmonics
- Frame scaling
;
_oxdiff_exptl_absorpt_empirical_full_max 2.938
_oxdiff_exptl_absorpt_empirical_full_min 0.488

loop_
_space_group_symop_operation_xyz
'x, y, z'
'-x, -y, -z'

loop_
_atom_site_label
_atom_site_type_symbol
_atom_site_fract_x
_atom_site_fract_y
_atom_site_fract_z
_atom_site_U_iso_or_equiv
_atom_site_adp_type
_atom_site_occupancy
_atom_site_site_symmetry_order
_atom_site_calc_flag
_atom_site_refinement_flags_posn
I1 I 1.32626(15) 0.35198(16) 0.10550(11) 0.0304(15) Uani 1 1 d .
Cu1 Cu 1.1427(4) 0.6035(3) 0.0354(2) 0.046(3) Uani 1 1 d .
N1 N 0.982(2) 0.764(2) 0.1488(15) 0.031(2) Uiso 1 1 d .
C9 C 0.751(2) 0.749(3) 0.2465(18) 0.027(2) Uiso 1 1 d .
C4 C 0.605(3) 0.878(3) 0.3100(19) 0.031(2) Uiso 1 1 d .
C1 C 1.068(3) 0.876(3) 0.125(2) 0.042(3) Uiso 1 1 d .
H1 H 1.2371 0.8778 0.0657 0.050 Uiso 1 1 calc R
C8 C 0.650(2) 0.631(3) 0.2798(19) 0.034(3) Uiso 1 1 d .
H8 H 0.7332 0.5522 0.2366 0.041 Uiso 1 1 calc R
C5 C 0.379(3) 0.858(3) 0.409(2) 0.035(3) Uiso 1 1 d .
H5 H 0.2829 0.9340 0.4543 0.041 Uiso 1 1 calc R
C2 C 0.928(3) 1.003(3) 0.1807(17) 0.041(3) Uiso 1 1 d .
H2 H 0.9936 1.0846 0.1552 0.050 Uiso 1 1 calc R
C6 C 0.291(3) 0.734(3) 0.4443(19) 0.034(3) Uiso 1 1 d .
C7 C 0.438(3) 0.625(3) 0.3714(18) 0.040(3) Uiso 1 1 d .
H7 H 0.3787 0.5414 0.3903 0.048 Uiso 1 1 calc R
C3 C 0.695(3) 0.998(3) 0.273(2) 0.038(3) Uiso 1 1 d .
H3 H 0.5948 1.0785 0.3105 0.046 Uiso 1 1 calc R
C10 C 0.054(3) 0.714(3) 0.554(2) 0.047(3) Uiso 1 1 d .
H10A H 0.1567 0.6580 0.6112 0.070 Uiso 1 1 calc GR
H10B H -0.1063 0.6716 0.5309 0.070 Uiso 1 1 calc GR
H10C H -0.0356 0.8012 0.5883 0.070 Uiso 1 1 calc GR

loop_
_atom_site_aniso_label
_atom_site_aniso_U_11
_atom_site_aniso_U_22
_atom_site_aniso_U_33
_atom_site_aniso_U_23
_atom_site_aniso_U_13
_atom_site_aniso_U_12
I1 0.0290(5) 0.025(3) 0.0356(16) 0.005(2) 0.0009(6) -0.0062(7)
Cu1 0.0537(10) 0.036(6) 0.045(3) -0.006(4) 0.0069(13) -0.0057(16)

loop_
_atom_type_symbol
_atom_type_description
_atom_type_scat_dispersion_real
_atom_type_scat_dispersion_imag
_atom_type_scat_source
C C 0.0033 0.0016 'International Tables Vol C Tables 4.2.6.8 and 6.1.1.4'
H H 0.0000 0.0000 'International Tables Vol C Tables 4.2.6.8 and 6.1.1.4'
Cu Cu 0.3201 1.2651 'International Tables Vol C Tables 4.2.6.8 and 6.1.1.4'
I I -0.4742 1.8119 'International Tables Vol C Tables 4.2.6.8 and 6.1.1.4'
N N 0.0061 0.0033 'International Tables Vol C Tables 4.2.6.8 and 6.1.1.4'

loop_
_exptl_crystal_face_index_h
_exptl_crystal_face_index_k
_exptl_crystal_face_index_l
_exptl_crystal_face_perp_dist
-6 1 2 0.0697
-4 -7 -11 0.0350
5 -3 -6 0.0709
4 7 12 0.0388
-1 -11 9 0.0250
1 11 -9 0.0250

loop_
_geom_angle_atom_site_label_1
_geom_angle_atom_site_label_2
_geom_angle_atom_site_label_3
_geom_angle
_geom_angle_site_symmetry_1
_geom_angle_site_symmetry_3
Cu1 I1 Cu1 80.43(8) . 2_865
Cu1 I1 Cu1 62.19(10) . 2_765
Cu1 I1 Cu1 106.79(12) 2_865 2_765
I1 Cu1 I1 117.81(10) . 2_765
I1 Cu1 I1 106.79(12) 2_865 2_765
I1 Cu1 I1 99.57(8) . 2_865
I1 Cu1 Cu1 61.29(14) . 2_765
I1 Cu1 Cu1 56.52(8) 2_765 2_765
I1 Cu1 Cu1 116.30(8) 2_865 2_765
N1 Cu1 I1 98.1(3) . 2_765
N1 Cu1 I1 124.1(7) . .
N1 Cu1 I1 109.7(6) . 2_865
N1 Cu1 Cu1 132.0(4) . 2_765
C9 N1 Cu1 119.2(16) . .
C1 N1 Cu1 119.9(15) . .
C1 N1 C9 120.5(13) . .
N1 C9 C4 115(2) . .
C8 C9 N1 124.2(12) . .
C8 C9 C4 120.4(19) . .
C5 C4 C9 113(3) . .
C3 C4 C9 120(2) . .
C3 C4 C5 126.4(14) . .
N1 C1 H1 117.1 . .
N1 C1 C2 126(2) . .
C2 C1 H1 117.1 . .
C9 C8 H8 119.7 . .
C7 C8 C9 120.6(16) . .
C7 C8 H8 119.7 . .
C4 C5 H5 117.6 . .
C6 C5 C4 124.9(14) . .
C6 C5 H5 117.6 . .
C1 C2 H2 121.7 . .
C3 C2 C1 117(3) . .
C3 C2 H2 121.7 . .
C5 C6 C7 115(2) . .
C5 C6 C10 124.0(14) . .
C7 C6 C10 121(3) . .
C8 C7 C6 126(3) . .
C8 C7 H7 116.9 . .
C6 C7 H7 116.9 . .
C4 C3 H3 119.5 . .
C2 C3 C4 120.9(16) . .
C2 C3 H3 119.5 . .
C6 C10 H10A 109.5 . .
C6 C10 H10B 109.5 . .
C6 C10 H10C 109.5 . .
H10A C10 H10B 109.5 . .
H10A C10 H10C 109.5 . .
H10B C10 H10C 109.5 . .

loop_
_geom_bond_atom_site_label_1
_geom_bond_atom_site_label_2
_geom_bond_distance
_geom_bond_site_symmetry_2
I1 Cu1 2.636(4) .
I1 Cu1 2.729(3) 2_865
I1 Cu1 2.772(2) 2_765
Cu1 I1 2.729(3) 2_865
Cu1 I1 2.772(2) 2_765
Cu1 Cu1 2.796(5) 2_765
Cu1 N1 2.051(9) .
N1 C9 1.41(3) .
N1 C1 1.26(4) .
C9 C4 1.49(2) .
C9 C8 1.36(4) .
C4 C5 1.42(3) .
C4 C3 1.36(5) .
C1 H1 0.9300 .
C1 C2 1.44(2) .
C8 H8 0.9300 .
C8 C7 1.30(3) .
C5 H5 0.9300 .
C5 C6 1.39(5) .
C2 H2 0.9300 .
C2 C3 1.36(3) .
C6 C7 1.398(18) .
C6 C10 1.53(4) .
C7 H7 0.9300 .
C3 H3 0.9300 .
C10 H10A 0.9600 .
C10 H10B 0.9600 .
C10 H10C 0.9600 .

loop_
_geom_torsion_atom_site_label_1
_geom_torsion_atom_site_label_2
_geom_torsion_atom_site_label_3
_geom_torsion_atom_site_label_4
_geom_torsion
Cu1 N1 C9 C4 -168.7(10)
Cu1 N1 C9 C8 8(2)
Cu1 N1 C1 C2 165.9(12)
N1 C9 C4 C5 -178.6(11)
N1 C9 C4 C3 0(2)
N1 C9 C8 C7 179.4(13)
N1 C1 C2 C3 4(3)
C9 N1 C1 C2 -7(3)
C9 C4 C5 C6 -2(2)
C9 C4 C3 C2 -3(3)
C9 C8 C7 C6 0(2)
C4 C9 C8 C7 -4(3)
C4 C5 C6 C7 -1(2)
C4 C5 C6 C10 178.0(14)
C1 N1 C9 C4 5(2)
C1 N1 C9 C8 -178.5(19)
C1 C2 C3 C4 1(2)
C8 C9 C4 C5 5(2)
C8 C9 C4 C3 -176.5(17)
C5 C4 C3 C2 175.7(13)
C5 C6 C7 C8 2(2)
C3 C4 C5 C6 179(2)
C10 C6 C7 C8 -177.0(15)

loop_
_exptl_oxdiff_crystal_face_indexfrac_h
_exptl_oxdiff_crystal_face_indexfrac_k
_exptl_oxdiff_crystal_face_indexfrac_l
_exptl_oxdiff_crystal_face_x
_exptl_oxdiff_crystal_face_y
_exptl_oxdiff_crystal_face_z
-5.8282 0.9632 1.9918 -0.1259 -0.1512 0.9805
-4.3169 -6.8571 -11.4896 -0.0566 0.8459 0.5304
4.8247 -3.4446 -6.1825 0.1170 0.4601 -0.8801
4.2207 6.9415 11.6396 0.0542 -0.8570 -0.5124
-1.0418 -11.4500 8.6766 -1.0000 0.0000 0.0000
1.0418 11.4500 -8.6766 1.0000 0.0000 0.0000
